data_2229883
loop_
_publ_author_name
'Qian, Jing-Jing'
'Hu, Xiu-Rong'
'Gu, Jianming'
'Wu, Su-Xiang'

_publ_section_title
;
 Eprosartan mesylate, an angiotensin II receptor antagonist
;
_journal_coeditor_code YA2135
_journal_issue 4
_journal_name_full 'Acta Crystallographica Section E'
_journal_page_first o770
_journal_page_last o771
_journal_paper_doi 10.1107/S1600536811006659
_journal_volume 67
_journal_year 2011
_chemical_formula_moiety 'C23 H25 N2 O4 S +, C H3 O3 S -'
_chemical_formula_sum 'C24 H28 N2 O7 S2'
_chemical_formula_weight 520.60
_chemical_name_common 'eprosartan mesylate'
_chemical_name_systematic
;
2-butyl-1-(4-carboxybenzyl)-5-[(<i>E</i>)-2-carboxy-3-(thiophen-2-yl)prop-
1-enyl]-1<i>H</i>-imidazol-3-ium methanesulfonate
;
_space_group_IT_number 2
_symmetry_cell_setting triclinic
_symmetry_space_group_name_Hall '-P 1'
_symmetry_space_group_name_H-M 'P -1'
_atom_sites_solution_hydrogens geom
_atom_sites_solution_primary direct
_atom_sites_solution_secondary difmap
_audit_creation_method SHELXL-97
_cell_angle_alpha 112.700(2)
_cell_angle_beta 101.3860(10)
_cell_angle_gamma 96.7180(10)
_cell_formula_units_Z 2
_cell_length_a 8.6635(4)
_cell_length_b 12.6935(7)
_cell_length_c 13.6679(8)
_cell_measurement_reflns_used 8503
_cell_measurement_temperature 193(2)
_cell_measurement_theta_max 27.4
_cell_measurement_theta_min 3.0
_cell_volume 1327.97(13)
_computing_cell_refinement 'PROCESS-AUTO (Rigaku, 2006)'
_computing_data_collection 'PROCESS-AUTO (Rigaku, 2006)'
_computing_data_reduction 'CrystalStructure (Rigaku,2007)'
_computing_molecular_graphics 'ORTEP-3 for Windows (Farrugia, 1997)'
_computing_publication_material 'WinGX (Farrugia, 1999)'
_computing_structure_refinement 'SHELXL97 (Sheldrick, 2008)'
_computing_structure_solution 'SHELXS97 (Sheldrick, 2008)'
_diffrn_ambient_temperature 193(2)
_diffrn_detector_area_resol_mean 10.00
_diffrn_measured_fraction_theta_full 0.998
_diffrn_measured_fraction_theta_max 0.998
_diffrn_measurement_device_type 'Rigaku R-AXIS-RAPID/ZJUG'
_diffrn_measurement_method \w
_diffrn_radiation_monochromator graphite
_diffrn_radiation_source 'rotating anode'
_diffrn_radiation_type MoK\a
_diffrn_radiation_wavelength 0.71073
_diffrn_reflns_av_R_equivalents 0.022
_diffrn_reflns_av_sigmaI/netI 0.030
_diffrn_reflns_limit_h_max 10
_diffrn_reflns_limit_h_min -9
_diffrn_reflns_limit_k_max 14
_diffrn_reflns_limit_k_min -15
_diffrn_reflns_limit_l_max 16
_diffrn_reflns_limit_l_min -16
_diffrn_reflns_number 10590
_diffrn_reflns_theta_full 25.0
_diffrn_reflns_theta_max 25.0
_diffrn_reflns_theta_min 3.0
_diffrn_standards_decay_% 0
_diffrn_standards_number 0
_exptl_absorpt_coefficient_mu 0.245
_exptl_absorpt_correction_T_max 0.961
_exptl_absorpt_correction_T_min 0.879
_exptl_absorpt_correction_type multi-scan
_exptl_absorpt_process_details '(ABSCOR; Higashi, 1995)'
_exptl_crystal_colour colorless
_exptl_crystal_density_diffrn 1.302
_exptl_crystal_density_method 'not measured'
_exptl_crystal_description platelet
_exptl_crystal_F_000 548
_exptl_crystal_size_max 0.48
_exptl_crystal_size_mid 0.34
_exptl_crystal_size_min 0.16
_refine_diff_density_max 1.35
_refine_diff_density_min -0.62
_refine_ls_extinction_method none
_refine_ls_goodness_of_fit_ref 0.99
_refine_ls_hydrogen_treatment constr
_refine_ls_matrix_type full
_refine_ls_number_parameters 318
_refine_ls_number_reflns 4689
_refine_ls_number_restraints 12
_refine_ls_restrained_S_all 1.01
_refine_ls_R_factor_all 0.111
_refine_ls_R_factor_gt 0.083
_refine_ls_shift/su_max 0.001
_refine_ls_shift/su_mean 0.000
_refine_ls_structure_factor_coef Fsqd
_refine_ls_weighting_details 'calc w=1/[\s^2^(Fo^2^)+(0.0839P)^2^+3.6024P] where P=(Fo^2^+2Fc^2^)/3'
_refine_ls_weighting_scheme calc
_refine_ls_wR_factor_gt 0.205
_refine_ls_wR_factor_ref 0.225
_reflns_number_gt 3248
_reflns_number_total 4689
_reflns_threshold_expression I>2\s(I)
_cod_data_source_file ya2135.cif
_cod_data_source_block I
_cod_original_cell_volume 1327.97(12)
_cod_database_code 2229883
_cod_database_fobs_code 2229883

loop_
_symmetry_equiv_pos_as_xyz
'x, y, z'
'-x, -y, -z'

loop_
_atom_site_type_symbol
_atom_site_label
_atom_site_fract_x
_atom_site_fract_y
_atom_site_fract_z
_atom_site_U_iso_or_equiv
_atom_site_adp_type
_atom_site_calc_flag
_atom_site_refinement_flags
_atom_site_occupancy
_atom_site_disorder_assembly
_atom_site_disorder_group
O O2 0.4103(5) 0.4459(4) 0.8655(3) 0.0774(12) Uani d . 1 . .
O O7 1.0612(4) 0.4213(4) 0.3064(4) 0.0925(14) Uani d . 1 . .
O O5 0.7861(5) 0.4244(5) 0.3127(4) 0.0928(14) Uani d . 1 . .
O O6 0.8704(7) 0.2450(4) 0.2308(5) 0.1191(19) Uani d . 1 . .
C C24 0.8490(8) 0.3725(6) 0.1275(5) 0.0821(17) Uani d . 1 . .
H H24A 0.7348 0.3368 0.0906 0.123 Uiso calc R 1 . .
H H24B 0.9153 0.3287 0.0829 0.123 Uiso calc R 1 . .
H H24C 0.8707 0.4537 0.1366 0.123 Uiso calc R 1 . .
O O4 0.3022(10) -0.1534(7) 0.6016(7) 0.165(3) Uani d U 1 . .
S S2 0.89587(14) 0.36913(11) 0.25638(10) 0.0517(4) Uani d . 1 . .
S S1 0.9345(2) 0.2510(2) 0.84615(15) 0.0991(7) Uani d . 1 . .
N N1 0.3712(4) 0.3219(3) 0.4681(3) 0.0437(8) Uani d . 1 . .
N N2 0.5741(4) 0.3570(3) 0.4086(3) 0.0449(8) Uani d . 1 . .
H H2A 0.6329 0.3611 0.3640 0.054 Uiso calc R 1 . .
O O1 0.6716(4) 0.4864(4) 0.9480(3) 0.0751(11) Uani d . 1 . .
H H1 0.6375 0.5105 1.0044 0.113 Uiso calc R 1 . .
C C1 0.5038(5) 0.3802(4) 0.5597(3) 0.0431(10) Uani d . 1 . .
C C3 0.4180(5) 0.3063(4) 0.3763(3) 0.0443(10) Uani d . 1 . .
C C2 0.6297(5) 0.4018(4) 0.5203(3) 0.0450(10) Uani d . 1 . .
H H2 0.7370 0.4409 0.5625 0.054 Uiso calc R 1 . .
O O3 0.1466(5) -0.0801(4) 0.7013(4) 0.0770(11) Uani d . 1 . .
H H3 0.1472 -0.1412 0.7116 0.116 Uiso calc R 1 . .
C C4 0.4876(5) 0.4100(4) 0.6710(3) 0.0473(10) Uani d . 1 . .
H H4 0.3906 0.4325 0.6850 0.057 Uiso calc R 1 . .
C C12 0.2101(5) 0.2783(4) 0.4736(4) 0.0511(11) Uani d . 1 . .
H H12A 0.1341 0.2465 0.3995 0.061 Uiso calc R 1 . .
H H12B 0.1716 0.3436 0.5233 0.061 Uiso calc R 1 . .
C C5 0.5937(6) 0.4090(4) 0.7544(4) 0.0499(11) Uani d . 1 . .
C C15 0.1446(6) 0.0995(4) 0.6343(4) 0.0561(12) Uani d . 1 . .
H H15 0.0945 0.1024 0.6910 0.067 Uiso calc R 1 . .
C C13 0.2129(5) 0.1834(4) 0.5152(4) 0.0463(10) Uani d . 1 . .
C C6 0.5533(6) 0.4495(5) 0.8623(4) 0.0552(12) Uani d . 1 . .
C C14 0.1433(6) 0.1868(4) 0.5977(4) 0.0553(12) Uani d . 1 . .
H H14 0.0936 0.2498 0.6301 0.066 Uiso calc R 1 . .
C C7 0.7515(6) 0.3701(5) 0.7518(4) 0.0636(14) Uani d . 1 . .
H H7A 0.7659 0.3455 0.6766 0.076 Uiso calc R 1 . .
H H7B 0.8415 0.4365 0.8025 0.076 Uiso calc R 1 . .
C C17 0.2873(7) 0.0043(5) 0.5060(5) 0.0708(15) Uani d . 1 . .
H H17 0.3372 -0.0585 0.4737 0.085 Uiso calc R 1 . .
C C9 0.6218(6) 0.1805(4) 0.7697(4) 0.0523(11) Uani d . 1 . .
H H9 0.5112 0.1735 0.7374 0.063 Uiso calc R 1 . .
C C8 0.7559(7) 0.2699(5) 0.7850(4) 0.0625(14) Uani d . 1 . .
C C16 0.2179(6) 0.0083(4) 0.5895(4) 0.0547(11) Uani d . 1 . .
C C18 0.2848(7) 0.0905(4) 0.4692(5) 0.0649(14) Uani d . 1 . .
H H18 0.3328 0.0867 0.4115 0.078 Uiso calc R 1 . .
C C20 0.3160(6) 0.2441(5) 0.2616(4) 0.0629(13) Uani d . 1 . .
H H20A 0.2265 0.2843 0.2530 0.075 Uiso calc R 1 . .
H H20B 0.2678 0.1640 0.2497 0.075 Uiso calc R 1 . .
C C19 0.2231(8) -0.0823(5) 0.6307(6) 0.0813(18) Uani d . 1 . .
C C10 0.6885(12) 0.1052(6) 0.8128(6) 0.100(2) Uani d . 1 . .
H H10 0.6227 0.0400 0.8130 0.120 Uiso calc R 1 . .
C C22 0.2867(9) 0.1741(8) 0.0603(5) 0.114(3) Uani d . 1 . .
H H22A 0.1978 0.2157 0.0554 0.137 Uiso calc R 1 . .
H H22B 0.2389 0.0937 0.0480 0.137 Uiso calc R 1 . .
C C21 0.3989(7) 0.2353(6) 0.1744(4) 0.0809(17) Uani d . 1 . .
H H21A 0.4492 0.3149 0.1863 0.097 Uiso calc R 1 . .
H H21B 0.4860 0.1923 0.1804 0.097 Uiso calc R 1 . .
C C11 0.8466(12) 0.1306(7) 0.8526(6) 0.103(2) Uani d . 1 . .
H H11 0.9040 0.0853 0.8817 0.123 Uiso calc R 1 . .
C C23 0.3652(14) 0.1675(11) -0.0273(10) 0.167(4) Uani d U 1 . .
H H23A 0.2858 0.1265 -0.0990 0.251 Uiso calc R 1 . .
H H23B 0.4520 0.1248 -0.0243 0.251 Uiso calc R 1 . .
H H23C 0.4102 0.2466 -0.0171 0.251 Uiso calc R 1 . .

loop_
_atom_site_aniso_label
_atom_site_aniso_U_11
_atom_site_aniso_U_22
_atom_site_aniso_U_33
_atom_site_aniso_U_12
_atom_site_aniso_U_13
_atom_site_aniso_U_23
O2 0.070(2) 0.131(3) 0.049(2) 0.048(2) 0.0280(18) 0.042(2)
O7 0.048(2) 0.137(4) 0.085(3) 0.002(2) 0.006(2) 0.049(3)
O5 0.091(3) 0.141(4) 0.088(3) 0.056(3) 0.056(2) 0.066(3)
O6 0.170(5) 0.078(3) 0.125(4) 0.013(3) 0.024(4) 0.071(3)
C24 0.096(4) 0.108(5) 0.060(3) 0.030(4) 0.025(3) 0.049(3)
O4 0.186(4) 0.158(3) 0.180(4) 0.050(3) 0.067(3) 0.089(3)
S2 0.0486(7) 0.0683(8) 0.0548(7) 0.0151(6) 0.0172(5) 0.0407(6)
S1 0.0965(13) 0.1373(17) 0.0840(12) 0.0633(12) 0.0275(10) 0.0554(12)
N1 0.046(2) 0.054(2) 0.043(2) 0.0174(17) 0.0175(16) 0.0288(17)
N2 0.049(2) 0.057(2) 0.0415(19) 0.0199(17) 0.0198(16) 0.0274(17)
O1 0.073(2) 0.110(3) 0.0413(19) 0.031(2) 0.0161(18) 0.028(2)
C1 0.050(2) 0.048(2) 0.039(2) 0.018(2) 0.0169(19) 0.0216(19)
C3 0.050(2) 0.051(2) 0.041(2) 0.019(2) 0.0165(19) 0.025(2)
C2 0.051(2) 0.050(2) 0.038(2) 0.016(2) 0.0135(19) 0.0209(19)
O3 0.090(3) 0.078(3) 0.084(3) 0.020(2) 0.028(2) 0.053(2)
C4 0.055(3) 0.054(3) 0.042(2) 0.022(2) 0.019(2) 0.025(2)
C12 0.046(2) 0.064(3) 0.056(3) 0.016(2) 0.018(2) 0.036(2)
C5 0.056(3) 0.060(3) 0.046(3) 0.022(2) 0.021(2) 0.029(2)
C15 0.062(3) 0.063(3) 0.056(3) 0.016(2) 0.028(2) 0.032(2)
C13 0.041(2) 0.054(3) 0.047(2) 0.009(2) 0.0128(19) 0.024(2)
C6 0.065(3) 0.072(3) 0.044(3) 0.030(3) 0.022(2) 0.033(2)
C14 0.063(3) 0.058(3) 0.061(3) 0.026(2) 0.031(2) 0.031(2)
C7 0.061(3) 0.095(4) 0.058(3) 0.032(3) 0.027(2) 0.046(3)
C17 0.084(4) 0.059(3) 0.091(4) 0.031(3) 0.052(3) 0.035(3)
C9 0.064(3) 0.049(3) 0.052(3) 0.022(2) 0.019(2) 0.026(2)
C8 0.077(3) 0.088(4) 0.040(3) 0.047(3) 0.028(2) 0.032(3)
C16 0.054(3) 0.048(3) 0.066(3) 0.011(2) 0.019(2) 0.027(2)
C18 0.078(4) 0.063(3) 0.072(3) 0.024(3) 0.045(3) 0.033(3)
C20 0.060(3) 0.085(4) 0.041(3) 0.016(3) 0.011(2) 0.026(3)
C19 0.095(4) 0.062(3) 0.118(5) 0.044(3) 0.055(4) 0.049(4)
C10 0.137(7) 0.075(4) 0.093(5) 0.026(5) 0.044(5) 0.033(4)
C22 0.103(5) 0.170(8) 0.045(3) 0.005(5) 0.016(3) 0.029(4)
C21 0.082(4) 0.104(5) 0.045(3) 0.008(3) 0.014(3) 0.024(3)
C11 0.151(7) 0.104(5) 0.089(5) 0.075(6) 0.044(5) 0.060(4)
C23 0.168(5) 0.173(5) 0.158(5) 0.032(3) 0.045(3) 0.067(3)

loop_
_atom_type_symbol
_atom_type_description
_atom_type_scat_dispersion_real
_atom_type_scat_dispersion_imag
_atom_type_scat_source
C C 0.0033 0.0016 'International Tables Vol C Tables 4.2.6.8 and 6.1.1.4'
H H 0.0000 0.0000 'International Tables Vol C Tables 4.2.6.8 and 6.1.1.4'
N N 0.0061 0.0033 'International Tables Vol C Tables 4.2.6.8 and 6.1.1.4'
O O 0.0106 0.0060 'International Tables Vol C Tables 4.2.6.8 and 6.1.1.4'
S S 0.1246 0.1234 'International Tables Vol C Tables 4.2.6.8 and 6.1.1.4'

loop_
_geom_angle_atom_site_label_1
_geom_angle_atom_site_label_2
_geom_angle_atom_site_label_3
_geom_angle_site_symmetry_1
_geom_angle_site_symmetry_3
_geom_angle
_geom_angle_publ_flag
S2 C24 H24A . . 109.5 ?
S2 C24 H24B . . 109.5 ?
H24A C24 H24B . . 109.5 ?
S2 C24 H24C . . 109.5 ?
H24A C24 H24C . . 109.5 ?
H24B C24 H24C . . 109.5 ?
O7 S2 O5 . . 116.2(3) ?
O7 S2 O6 . . 109.4(3) ?
O5 S2 O6 . . 112.5(3) ?
O7 S2 C24 . . 107.5(3) ?
O5 S2 C24 . . 106.6(3) ?
O6 S2 C24 . . 103.8(3) ?
C11 S1 C8 . . 92.4(4) ?
C3 N1 C1 . . 109.3(3) ?
C3 N1 C12 . . 126.4(4) ?
C1 N1 C12 . . 124.1(3) ?
C3 N2 C2 . . 110.5(3) ?
C3 N2 H2A . . 124.7 ?
C2 N2 H2A . . 124.7 ?
C6 O1 H1 . . 109.5 ?
C2 C1 N1 . . 106.1(4) ?
C2 C1 C4 . . 132.7(4) ?
N1 C1 C4 . . 121.2(4) ?
N2 C3 N1 . . 106.7(4) ?
N2 C3 C20 . . 126.8(4) ?
N1 C3 C20 . . 126.6(4) ?
C1 C2 N2 . . 107.3(4) ?
C1 C2 H2 . . 126.3 ?
N2 C2 H2 . . 126.3 ?
C19 O3 H3 . . 109.5 ?
C5 C4 C1 . . 126.8(4) ?
C5 C4 H4 . . 116.6 ?
C1 C4 H4 . . 116.6 ?
N1 C12 C13 . . 110.8(3) ?
N1 C12 H12A . . 109.5 ?
C13 C12 H12A . . 109.5 ?
N1 C12 H12B . . 109.5 ?
C13 C12 H12B . . 109.5 ?
H12A C12 H12B . . 108.1 ?
C4 C5 C6 . . 116.9(4) ?
C4 C5 C7 . . 126.8(4) ?
C6 C5 C7 . . 116.4(4) ?
C16 C15 C14 . . 120.5(4) ?
C16 C15 H15 . . 119.7 ?
C14 C15 H15 . . 119.7 ?
C14 C13 C18 . . 118.6(4) ?
C14 C13 C12 . . 120.9(4) ?
C18 C13 C12 . . 120.5(4) ?
O2 C6 O1 . . 123.5(4) ?
O2 C6 C5 . . 120.0(4) ?
O1 C6 C5 . . 116.5(4) ?
C13 C14 C15 . . 120.6(4) ?
C13 C14 H14 . . 119.7 ?
C15 C14 H14 . . 119.7 ?
C8 C7 C5 . . 111.0(4) ?
C8 C7 H7A . . 109.4 ?
C5 C7 H7A . . 109.4 ?
C8 C7 H7B . . 109.4 ?
C5 C7 H7B . . 109.4 ?
H7A C7 H7B . . 108.0 ?
C18 C17 C16 . . 120.4(5) ?
C18 C17 H17 . . 119.8 ?
C16 C17 H17 . . 119.8 ?
C10 C9 C8 . . 106.3(5) ?
C10 C9 H9 . . 126.9 ?
C8 C9 H9 . . 126.9 ?
C9 C8 C7 . . 127.8(4) ?
C9 C8 S1 . . 112.1(4) ?
C7 C8 S1 . . 120.0(4) ?
C15 C16 C17 . . 119.0(4) ?
C15 C16 C19 . . 120.4(5) ?
C17 C16 C19 . . 120.7(5) ?
C17 C18 C13 . . 120.9(5) ?
C17 C18 H18 . . 119.6 ?
C13 C18 H18 . . 119.6 ?
C3 C20 C21 . . 115.9(4) ?
C3 C20 H20A . . 108.3 ?
C21 C20 H20A . . 108.3 ?
C3 C20 H20B . . 108.3 ?
C21 C20 H20B . . 108.3 ?
H20A C20 H20B . . 107.4 ?
O4 C19 O3 . . 121.1(7) ?
O4 C19 C16 . . 120.6(7) ?
O3 C19 C16 . . 118.3(5) ?
C11 C10 C9 . . 116.6(7) ?
C11 C10 H10 . . 121.7 ?
C9 C10 H10 . . 121.7 ?
C21 C22 C23 . . 113.8(7) ?
C21 C22 H22A . . 108.8 ?
C23 C22 H22A . . 108.8 ?
C21 C22 H22B . . 108.8 ?
C23 C22 H22B . . 108.8 ?
H22A C22 H22B . . 107.7 ?
C22 C21 C20 . . 112.9(5) ?
C22 C21 H21A . . 109.0 ?
C20 C21 H21A . . 109.0 ?
C22 C21 H21B . . 109.0 ?
C20 C21 H21B . . 109.0 ?
H21A C21 H21B . . 107.8 ?
C10 C11 S1 . . 112.7(6) ?
C10 C11 H11 . . 123.7 ?
S1 C11 H11 . . 123.7 ?
C22 C23 H23A . . 109.5 ?
C22 C23 H23B . . 109.5 ?
H23A C23 H23B . . 109.5 ?
C22 C23 H23C . . 109.5 ?
H23A C23 H23C . . 109.5 ?
H23B C23 H23C . . 109.5 ?

loop_
_geom_bond_atom_site_label_1
_geom_bond_atom_site_label_2
_geom_bond_site_symmetry_2
_geom_bond_distance
_geom_bond_publ_flag
O2 C6 . 1.245(6) ?
O7 S2 . 1.414(4) ?
O5 S2 . 1.421(4) ?
O6 S2 . 1.455(4) ?
C24 S2 . 1.747(5) ?
C24 H24A . 0.9800 ?
C24 H24B . 0.9800 ?
C24 H24C . 0.9800 ?
O4 C19 . 1.191(8) ?
S1 C11 . 1.668(8) ?
S1 C8 . 1.698(5) ?
N1 C3 . 1.343(5) ?
N1 C1 . 1.398(5) ?
N1 C12 . 1.468(5) ?
N2 C3 . 1.334(5) ?
N2 C2 . 1.365(5) ?
N2 H2A . 0.8800 ?
O1 C6 . 1.277(6) ?
O1 H1 . 0.8400 ?
C1 C2 . 1.353(6) ?
C1 C4 . 1.459(6) ?
C3 C20 . 1.482(6) ?
C2 H2 . 0.9500 ?
O3 C19 . 1.268(7) ?
O3 H3 . 0.8400 ?
C4 C5 . 1.320(6) ?
C4 H4 . 0.9500 ?
C12 C13 . 1.518(6) ?
C12 H12A . 0.9900 ?
C12 H12B . 0.9900 ?
C5 C6 . 1.491(6) ?
C5 C7 . 1.509(6) ?
C15 C16 . 1.378(7) ?
C15 C14 . 1.381(6) ?
C15 H15 . 0.9500 ?
C13 C14 . 1.370(6) ?
C13 C18 . 1.388(7) ?
C14 H14 . 0.9500 ?
C7 C8 . 1.509(7) ?
C7 H7A . 0.9900 ?
C7 H7B . 0.9900 ?
C17 C18 . 1.369(7) ?
C17 C16 . 1.378(7) ?
C17 H17 . 0.9500 ?
C9 C10 . 1.423(9) ?
C9 C8 . 1.448(7) ?
C9 H9 . 0.9500 ?
C16 C19 . 1.465(7) ?
C18 H18 . 0.9500 ?
C20 C21 . 1.484(7) ?
C20 H20A . 0.9900 ?
C20 H20B . 0.9900 ?
C10 C11 . 1.320(10) ?
C10 H10 . 0.9500 ?
C22 C21 . 1.506(8) ?
C22 C23 . 1.470(12) ?
C22 H22A . 0.9900 ?
C22 H22B . 0.9900 ?
C21 H21A . 0.9900 ?
C21 H21B . 0.9900 ?
C11 H11 . 0.9500 ?
C23 H23A . 0.9800 ?
C23 H23B . 0.9800 ?
C23 H23C . 0.9800 ?

loop_
_geom_hbond_atom_site_label_D
_geom_hbond_atom_site_label_H
_geom_hbond_atom_site_label_A
_geom_hbond_site_symmetry_A
_geom_hbond_distance_DH
_geom_hbond_distance_HA
_geom_hbond_distance_DA
_geom_hbond_angle_DHA
N2 H2A O5 . 0.88 1.86 2.697(5) 158
O1 H1 O2 2_667 0.84 1.80 2.628(5) 171
O3 H3 O6 2_656 0.84 1.78 2.597(5) 162

loop_
_geom_torsion_atom_site_label_1
_geom_torsion_atom_site_label_2
_geom_torsion_atom_site_label_3
_geom_torsion_atom_site_label_4
_geom_torsion_site_symmetry_1
_geom_torsion_site_symmetry_2
_geom_torsion_site_symmetry_3
_geom_torsion_site_symmetry_4
_geom_torsion
_geom_torsion_publ_flag
C3 N1 C1 C2 . . . . 1.7(5) ?
C12 N1 C1 C2 . . . . 177.7(4) ?
C3 N1 C1 C4 . . . . 179.3(4) ?
C12 N1 C1 C4 . . . . -4.7(6) ?
C2 N2 C3 N1 . . . . 2.1(5) ?
C2 N2 C3 C20 . . . . -177.6(4) ?
C1 N1 C3 N2 . . . . -2.3(5) ?
C12 N1 C3 N2 . . . . -178.2(4) ?
C1 N1 C3 C20 . . . . 177.3(4) ?
C12 N1 C3 C20 . . . . 1.5(7) ?
N1 C1 C2 N2 . . . . -0.4(5) ?
C4 C1 C2 N2 . . . . -177.6(4) ?
C3 N2 C2 C1 . . . . -1.1(5) ?
C2 C1 C4 C5 . . . . -39.5(8) ?
N1 C1 C4 C5 . . . . 143.6(5) ?
C3 N1 C12 C13 . . . . 111.2(5) ?
C1 N1 C12 C13 . . . . -64.1(5) ?
C1 C4 C5 C6 . . . . 176.7(4) ?
C1 C4 C5 C7 . . . . -3.8(8) ?
N1 C12 C13 C14 . . . . 131.3(5) ?
N1 C12 C13 C18 . . . . -49.5(6) ?
C4 C5 C6 O2 . . . . 23.4(7) ?
C7 C5 C6 O2 . . . . -156.2(5) ?
C4 C5 C6 O1 . . . . -156.8(5) ?
C7 C5 C6 O1 . . . . 23.6(7) ?
C18 C13 C14 C15 . . . . 0.0(7) ?
C12 C13 C14 C15 . . . . 179.2(4) ?
C16 C15 C14 C13 . . . . 0.9(8) ?
C4 C5 C7 C8 . . . . -120.2(5) ?
C6 C5 C7 C8 . . . . 59.3(6) ?
C10 C9 C8 C7 . . . . 178.9(5) ?
C10 C9 C8 S1 . . . . 0.0(5) ?
C5 C7 C8 C9 . . . . 30.1(7) ?
C5 C7 C8 S1 . . . . -151.1(4) ?
C11 S1 C8 C9 . . . . 0.7(4) ?
C11 S1 C8 C7 . . . . -178.3(4) ?
C14 C15 C16 C17 . . . . -1.2(8) ?
C14 C15 C16 C19 . . . . 178.2(5) ?
C18 C17 C16 C15 . . . . 0.7(9) ?
C18 C17 C16 C19 . . . . -178.7(6) ?
C16 C17 C18 C13 . . . . 0.2(9) ?
C14 C13 C18 C17 . . . . -0.5(8) ?
C12 C13 C18 C17 . . . . -179.7(5) ?
N2 C3 C20 C21 . . . . 1.8(8) ?
N1 C3 C20 C21 . . . . -177.8(5) ?
C15 C16 C19 O4 . . . . -171.1(7) ?
C17 C16 C19 O4 . . . . 8.3(11) ?
C15 C16 C19 O3 . . . . 6.2(9) ?
C17 C16 C19 O3 . . . . -174.4(6) ?
C8 C9 C10 C11 . . . . -1.0(8) ?
C23 C22 C21 C20 . . . . 178.2(8) ?
C3 C20 C21 C22 . . . . -178.4(6) ?
C9 C10 C11 S1 . . . . 1.6(9) ?
C8 S1 C11 C10 . . . . -1.3(6) ?

loop_
_cod_related_entry_id
_cod_related_entry_database
_cod_related_entry_code
1 ChemSpider 4445620
